data_7122819
loop_
_publ_author_name
'Lv, Fan'
'Tang, Bing'
'Hao, Erhong'
'Liu, Qingyun'
'Wang, Hua'
'Jiao, Lijuan'

_publ_section_title
;
 Transition-Metal-Free Regioselective Cross-Coupling of BODIPYs with
 Thiols
;
_journal_name_full 'Chemical Communications'
_journal_paper_doi 10.1039/C8CC09821B
_journal_year 2019
_chemical_formula_moiety 'C21 H23 B F2 N2 S'
_chemical_formula_sum 'C21 H23 B F2 N2 S'
_chemical_formula_weight 384.28
_space_group_crystal_system monoclinic
_space_group_IT_number 14
_space_group_name_Hall '-P 2ybc'
_space_group_name_H-M_alt 'P 1 21/c 1'
_symmetry_space_group_name_Hall '-P 2ybc'
_symmetry_space_group_name_H-M 'P 1 21/c 1'
_atom_sites_solution_hydrogens geom
_audit_creation_date 2018-09-05
_audit_creation_method
;
Olex2 1.2
(compiled 2018.05.29 svn.r3508 for OlexSys, GUI svn.r5506)
;
_audit_update_record
;
2018-10-06 deposited with the CCDC.
2019-01-11 downloaded from the CCDC.
;
_cell_angle_alpha 90
_cell_angle_beta 103.202(2)
_cell_angle_gamma 90
_cell_formula_units_Z 4
_cell_length_a 8.4332(3)
_cell_length_b 21.5270(9)
_cell_length_c 11.4689(4)
_cell_measurement_reflns_used 9384
_cell_measurement_temperature 273(2)
_cell_measurement_theta_max 27.463
_cell_measurement_theta_min 3.120
_cell_volume 2027.05(13)
_computing_cell_refinement 'SAINT v8.37A (Bruker, 2015)'
_computing_data_collection 'SAINT v8.37A (Bruker, 2015)'
_computing_data_reduction 'SAINT v8.37A (Bruker, 2015)'
_computing_molecular_graphics 'Olex2 (Dolomanov et al., 2009)'
_computing_publication_material 'Olex2 (Dolomanov et al., 2009)'
_computing_structure_refinement 'ShelXL (Sheldrick, 2015)'
_computing_structure_solution 'SHELXT 2014/5 (Sheldrick, 2014)'
_diffrn_ambient_temperature 273.15
_diffrn_measured_fraction_theta_full 0.996
_diffrn_measured_fraction_theta_max 0.990
_diffrn_measurement_device_type 'CCD area detector'
_diffrn_measurement_method 'phi and omega scans'
_diffrn_radiation_type MoK\a
_diffrn_radiation_wavelength 0.71073
_diffrn_reflns_av_R_equivalents 0.0355
_diffrn_reflns_av_unetI/netI 0.0132
_diffrn_reflns_Laue_measured_fraction_full 0.996
_diffrn_reflns_Laue_measured_fraction_max 0.990
_diffrn_reflns_limit_h_max 10
_diffrn_reflns_limit_h_min -10
_diffrn_reflns_limit_k_max 28
_diffrn_reflns_limit_k_min -28
_diffrn_reflns_limit_l_max 14
_diffrn_reflns_limit_l_min -14
_diffrn_reflns_number 84176
_diffrn_reflns_point_group_measured_fraction_full 0.996
_diffrn_reflns_point_group_measured_fraction_max 0.990
_diffrn_reflns_theta_full 25.242
_diffrn_reflns_theta_max 27.616
_diffrn_reflns_theta_min 2.883
_exptl_absorpt_coefficient_mu 0.185
_exptl_crystal_colour colorless
_exptl_crystal_density_diffrn 1.259
_exptl_crystal_description block
_exptl_crystal_F_000 808
_exptl_crystal_size_max 0.3
_exptl_crystal_size_mid 0.3
_exptl_crystal_size_min 0.06
_refine_diff_density_max 0.394
_refine_diff_density_min -0.454
_refine_diff_density_rms 0.043
_refine_ls_extinction_method none
_refine_ls_goodness_of_fit_ref 1.036
_refine_ls_hydrogen_treatment constr
_refine_ls_matrix_type full
_refine_ls_number_parameters 267
_refine_ls_number_reflns 4657
_refine_ls_number_restraints 6
_refine_ls_restrained_S_all 1.042
_refine_ls_R_factor_all 0.0646
_refine_ls_R_factor_gt 0.0516
_refine_ls_shift/su_max 0.000
_refine_ls_shift/su_mean 0.000
_refine_ls_structure_factor_coef Fsqd
_refine_ls_weighting_details 'w=1/[\s^2^(Fo^2^)+(0.0642P)^2^+0.9796P] where P=(Fo^2^+2Fc^2^)/3'
_refine_ls_weighting_scheme calc
_refine_ls_wR_factor_gt 0.1301
_refine_ls_wR_factor_ref 0.1418
_reflns_Friedel_coverage 0.000
_reflns_number_gt 3844
_reflns_number_total 4657
_reflns_threshold_expression 'I > 2\s(I)'
_cod_data_source_file c8cc09821b2.cif
_cod_data_source_block 20180630b
_cod_database_code 7122819
_shelx_shelxl_version_number 2018/3
_shelx_space_group_comment
;
The symmetry employed for this shelxl refinement is uniquely defined
by the following loop, which should always be used as a source of
symmetry information in preference to the above space-group names.
They are only intended as comments.
;
_shelx_estimated_absorpt_t_max 0.989
_shelx_estimated_absorpt_t_min 0.947
_olex2_refinement_description
;
1. Fixed Uiso
 At 1.2 times of:
  All C(H) groups, All C(H,H) groups
 At 1.5 times of:
  All C(H,H,H) groups
2. Restrained distances
 F1-B1 \\sim F1A-B1 \\sim F2-B1 \\sim F2A-B1
 with sigma of 0.02
3. Others
 Sof(F1A)=Sof(F2A)=1-FVAR(1)
 Sof(F1)=Sof(F2)=FVAR(1)
4.a Secondary CH2 refined with riding coordinates:
 C10(H10A,H10B), C11(H11A,H11B)
4.b Aromatic/amide H refined with riding coordinates:
 C2(H2), C3(H3), C7(H7), C8(H8), C9(H9), C15(H15), C17(H17)
4.c Idealised Me refined as rotating group:
 C12(H12A,H12B,H12C), C19(H19A,H19B,H19C), C20(H20A,H20B,H20C), C21(H21A,H21B,
 H21C)
;
_olex2_submission_special_instructions 'No special instructions were received'

loop_
_space_group_symop_operation_xyz
'x, y, z'
'-x, y+1/2, -z+1/2'
'-x, -y, -z'
'x, -y-1/2, z-1/2'

loop_
_atom_site_label
_atom_site_type_symbol
_atom_site_fract_x
_atom_site_fract_y
_atom_site_fract_z
_atom_site_U_iso_or_equiv
_atom_site_adp_type
_atom_site_occupancy
_atom_site_site_symmetry_order
_atom_site_calc_flag
_atom_site_refinement_flags_posn
_atom_site_refinement_flags_occupancy
_atom_site_disorder_assembly
_atom_site_disorder_group
S1 S 0.29351(8) 0.52055(3) 0.03221(5) 0.0660(2) Uani 1 1 d . . . .
N1 N 0.23078(17) 0.63040(6) 0.12069(12) 0.0376(3) Uani 1 1 d . . . .
N2 N 0.38511(16) 0.68802(7) 0.29787(12) 0.0394(3) Uani 1 1 d . . . .
C1 C 0.1818(2) 0.58799(8) 0.03367(16) 0.0425(4) Uani 1 1 d . . . .
C2 C 0.0344(2) 0.60792(9) -0.04324(16) 0.0474(4) Uani 1 1 d . . . .
H2 H -0.024059 0.587099 -0.110463 0.057 Uiso 1 1 calc R . . .
C3 C -0.0054(2) 0.66332(8) -0.00021(16) 0.0428(4) Uani 1 1 d . . . .
H3 H -0.096952 0.687054 -0.032752 0.051 Uiso 1 1 calc R . . .
C4 C 0.11625(19) 0.67847(7) 0.10223(14) 0.0361(3) Uani 1 1 d . . . .
C5 C 0.13419(19) 0.72996(7) 0.17621(14) 0.0355(3) Uani 1 1 d . . . .
C6 C 0.27040(19) 0.73513(8) 0.27278(14) 0.0381(3) Uani 1 1 d . . . .
C7 C 0.3167(2) 0.78224(9) 0.35866(16) 0.0461(4) Uani 1 1 d . . . .
H7 H 0.261920 0.819372 0.362864 0.055 Uiso 1 1 calc R . . .
C8 C 0.4590(2) 0.76293(10) 0.43565(17) 0.0531(5) Uani 1 1 d . . . .
H8 H 0.518371 0.784719 0.501254 0.064 Uiso 1 1 calc R . . .
C9 C 0.4965(2) 0.70501(10) 0.39673(16) 0.0473(4) Uani 1 1 d . . . .
H9 H 0.586005 0.681211 0.433620 0.057 Uiso 1 1 calc R . . .
C10 C 0.2016(3) 0.48612(9) -0.11044(19) 0.0607(5) Uani 1 1 d . . . .
H10A H 0.233652 0.442801 -0.108966 0.073 Uiso 1 1 calc R . . .
H10B H 0.084189 0.487422 -0.121286 0.073 Uiso 1 1 calc R . . .
C11 C 0.2458(3) 0.51677(11) -0.2154(2) 0.0673(6) Uani 1 1 d . . . .
H11A H 0.363397 0.519182 -0.202226 0.081 Uiso 1 1 calc R . . .
H11B H 0.203086 0.558786 -0.223369 0.081 Uiso 1 1 calc R . . .
C12 C 0.1778(5) 0.48104(14) -0.3304(2) 0.0997(11) Uani 1 1 d . . . .
H12A H 0.203989 0.502624 -0.396767 0.150 Uiso 1 1 calc GR . . .
H12B H 0.061668 0.477707 -0.342462 0.150 Uiso 1 1 calc GR . . .
H12C H 0.224857 0.440226 -0.324388 0.150 Uiso 1 1 calc GR . . .
C13 C 0.00614(19) 0.77905(7) 0.15929(14) 0.0364(3) Uani 1 1 d . . . .
C14 C 0.0257(2) 0.83493(8) 0.10314(15) 0.0405(4) Uani 1 1 d . . . .
C15 C -0.0940(2) 0.88045(8) 0.09528(17) 0.0492(4) Uani 1 1 d . . . .
H15 H -0.081961 0.917841 0.057613 0.059 Uiso 1 1 calc R . . .
C16 C -0.2302(2) 0.87181(9) 0.14166(18) 0.0521(5) Uani 1 1 d . . . .
C17 C -0.2472(2) 0.81566(10) 0.19527(17) 0.0509(5) Uani 1 1 d . . . .
H17 H -0.339184 0.808987 0.225493 0.061 Uiso 1 1 calc R . . .
C18 C -0.1317(2) 0.76861(8) 0.20576(15) 0.0424(4) Uani 1 1 d . . . .
C19 C 0.1722(3) 0.84669(10) 0.0515(2) 0.0585(5) Uani 1 1 d . . . .
H19A H 0.265331 0.855021 0.115310 0.088 Uiso 1 1 calc GR . . .
H19B H 0.151507 0.881809 -0.001355 0.088 Uiso 1 1 calc GR . . .
H19C H 0.192981 0.810734 0.007811 0.088 Uiso 1 1 calc GR . . .
C20 C -0.3568(3) 0.92246(13) 0.1330(3) 0.0838(8) Uani 1 1 d . . . .
H20A H -0.421166 0.914853 0.190655 0.126 Uiso 1 1 calc GR . . .
H20B H -0.426117 0.922680 0.053972 0.126 Uiso 1 1 calc GR . . .
H20C H -0.303553 0.961982 0.149010 0.126 Uiso 1 1 calc GR . . .
C21 C -0.1537(3) 0.70883(11) 0.2677(2) 0.0635(6) Uani 1 1 d . . . .
H21A H -0.178717 0.676056 0.209599 0.095 Uiso 1 1 calc GR . . .
H21B H -0.241329 0.713246 0.307721 0.095 Uiso 1 1 calc GR . . .
H21C H -0.055082 0.698975 0.325228 0.095 Uiso 1 1 calc GR . . .
B1 B 0.3818(3) 0.62703(10) 0.2276(2) 0.0488(5) Uani 1 1 d D . . .
F1 F 0.5154(10) 0.6282(5) 0.1692(10) 0.054(2) Uani 0.42(4) 1 d D P A 1
F2 F 0.3907(16) 0.5732(5) 0.2902(14) 0.067(2) Uani 0.42(4) 1 d D P A 1
F1A F 0.5236(9) 0.6160(8) 0.1980(18) 0.094(3) Uani 0.58(4) 1 d D P A 2
F2A F 0.348(3) 0.5810(5) 0.3051(11) 0.096(3) Uani 0.58(4) 1 d D P A 2

loop_
_atom_site_aniso_label
_atom_site_aniso_U_11
_atom_site_aniso_U_22
_atom_site_aniso_U_33
_atom_site_aniso_U_23
_atom_site_aniso_U_13
_atom_site_aniso_U_12
S1 0.0895(4) 0.0483(3) 0.0546(3) -0.0091(2) 0.0046(3) 0.0237(3)
N1 0.0404(7) 0.0332(7) 0.0388(7) -0.0001(5) 0.0085(6) 0.0017(5)
N2 0.0353(7) 0.0444(8) 0.0366(7) 0.0026(6) 0.0042(5) 0.0026(6)
C1 0.0499(9) 0.0368(8) 0.0424(9) -0.0013(7) 0.0136(7) 0.0005(7)
C2 0.0518(10) 0.0457(10) 0.0418(9) -0.0060(7) 0.0045(8) -0.0046(8)
C3 0.0413(8) 0.0436(9) 0.0411(8) 0.0005(7) 0.0046(7) -0.0010(7)
C4 0.0347(8) 0.0352(8) 0.0380(8) 0.0021(6) 0.0076(6) 0.0003(6)
C5 0.0351(8) 0.0342(8) 0.0378(8) 0.0025(6) 0.0097(6) -0.0002(6)
C6 0.0370(8) 0.0385(8) 0.0389(8) 0.0002(6) 0.0090(6) 0.0006(6)
C7 0.0454(9) 0.0481(10) 0.0453(9) -0.0078(8) 0.0112(7) -0.0021(8)
C8 0.0476(10) 0.0673(13) 0.0419(9) -0.0110(9) 0.0048(8) -0.0060(9)
C9 0.0393(9) 0.0607(11) 0.0393(9) 0.0023(8) 0.0040(7) 0.0009(8)
C10 0.0824(15) 0.0381(10) 0.0604(12) -0.0121(9) 0.0140(11) 0.0015(9)
C11 0.0885(17) 0.0537(12) 0.0597(13) -0.0042(10) 0.0167(12) 0.0096(11)
C12 0.156(3) 0.0730(18) 0.0590(15) -0.0138(13) 0.0007(17) 0.0359(19)
C13 0.0361(8) 0.0354(8) 0.0360(8) -0.0036(6) 0.0043(6) 0.0011(6)
C14 0.0453(9) 0.0356(8) 0.0387(8) -0.0034(6) 0.0056(7) 0.0002(7)
C15 0.0575(11) 0.0358(9) 0.0484(10) -0.0025(7) 0.0000(8) 0.0053(8)
C16 0.0449(10) 0.0516(11) 0.0519(10) -0.0157(8) -0.0051(8) 0.0129(8)
C17 0.0345(8) 0.0640(12) 0.0522(10) -0.0139(9) 0.0058(7) 0.0023(8)
C18 0.0353(8) 0.0480(10) 0.0425(9) -0.0045(7) 0.0058(7) -0.0019(7)
C19 0.0672(13) 0.0488(11) 0.0661(13) 0.0074(9) 0.0290(10) -0.0015(9)
C20 0.0662(15) 0.0709(16) 0.106(2) -0.0185(15) 0.0034(14) 0.0318(12)
C21 0.0548(12) 0.0629(13) 0.0794(15) 0.0085(11) 0.0291(11) -0.0059(10)
B1 0.0474(11) 0.0385(10) 0.0538(12) 0.0007(9) -0.0026(9) 0.0068(8)
F1 0.033(3) 0.066(3) 0.065(3) -0.007(3) 0.011(2) 0.009(2)
F2 0.085(5) 0.037(3) 0.063(4) 0.011(3) -0.014(2) 0.009(2)
F1A 0.051(2) 0.088(5) 0.127(6) -0.056(4) -0.013(3) 0.031(3)
F2A 0.158(8) 0.041(2) 0.068(3) 0.017(2) -0.016(4) 0.003(4)

loop_
_atom_type_symbol
_atom_type_description
_atom_type_scat_dispersion_real
_atom_type_scat_dispersion_imag
_atom_type_scat_source
C C 0.0033 0.0016 'International Tables Vol C Tables 4.2.6.8 and 6.1.1.4'
H H 0.0000 0.0000 'International Tables Vol C Tables 4.2.6.8 and 6.1.1.4'
B B 0.0013 0.0007 'International Tables Vol C Tables 4.2.6.8 and 6.1.1.4'
F F 0.0171 0.0103 'International Tables Vol C Tables 4.2.6.8 and 6.1.1.4'
N N 0.0061 0.0033 'International Tables Vol C Tables 4.2.6.8 and 6.1.1.4'
S S 0.1246 0.1234 'International Tables Vol C Tables 4.2.6.8 and 6.1.1.4'

loop_
_geom_angle_atom_site_label_1
_geom_angle_atom_site_label_2
_geom_angle_atom_site_label_3
_geom_angle
C1 S1 C10 103.37(10)
C1 N1 C4 107.76(14)
C1 N1 B1 127.63(15)
C4 N1 B1 124.54(14)
C6 N2 B1 126.01(14)
C9 N2 C6 107.21(15)
C9 N2 B1 126.76(15)
N1 C1 S1 119.98(13)
N1 C1 C2 109.49(15)
C2 C1 S1 130.49(14)
C3 C2 C1 107.07(16)
C2 C3 C4 108.16(16)
N1 C4 C3 107.51(14)
C5 C4 N1 121.68(14)
C5 C4 C3 130.79(15)
C4 C5 C6 120.12(15)
C4 C5 C13 120.89(14)
C6 C5 C13 118.90(14)
N2 C6 C5 120.78(15)
N2 C6 C7 108.27(15)
C7 C6 C5 130.94(16)
C8 C7 C6 107.01(17)
C7 C8 C9 107.10(16)
N2 C9 C8 110.40(16)
C11 C10 S1 114.58(16)
C10 C11 C12 111.2(2)
C14 C13 C5 120.90(14)
C14 C13 C18 120.69(15)
C18 C13 C5 118.36(15)
C13 C14 C15 118.43(16)
C13 C14 C19 121.41(16)
C15 C14 C19 120.16(17)
C16 C15 C14 122.19(18)
C15 C16 C20 120.9(2)
C17 C16 C15 118.01(17)
C17 C16 C20 121.1(2)
C16 C17 C18 122.30(18)
C13 C18 C21 121.30(16)
C17 C18 C13 118.37(17)
C17 C18 C21 120.32(17)
N2 B1 N1 106.69(14)
F1 B1 N1 102.7(5)
F1 B1 N2 107.9(5)
F2 B1 N1 113.2(6)
F2 B1 N2 117.4(7)
F2 B1 F1 107.9(7)
F1A B1 N1 115.3(8)
F1A B1 N2 112.0(5)
F1A B1 F2A 110.9(5)
F2A B1 N1 106.6(7)
F2A B1 N2 104.7(7)

loop_
_geom_bond_atom_site_label_1
_geom_bond_atom_site_label_2
_geom_bond_distance
S1 C1 1.7331(18)
S1 C10 1.802(2)
N1 C1 1.346(2)
N1 C4 1.398(2)
N1 B1 1.555(2)
N2 C6 1.386(2)
N2 C9 1.347(2)
N2 B1 1.538(3)
C1 C2 1.416(3)
C2 C3 1.362(3)
C3 C4 1.410(2)
C4 C5 1.383(2)
C5 C6 1.406(2)
C5 C13 1.492(2)
C6 C7 1.406(2)
C7 C8 1.381(3)
C8 C9 1.385(3)
C10 C11 1.493(3)
C11 C12 1.521(3)
C13 C14 1.392(2)
C13 C18 1.403(2)
C14 C15 1.395(2)
C14 C19 1.508(3)
C15 C16 1.384(3)
C16 C17 1.378(3)
C16 C20 1.514(3)
C17 C18 1.392(3)
C18 C21 1.502(3)
B1 F1 1.436(7)
B1 F2 1.356(10)
B1 F1A 1.337(8)
B1 F2A 1.403(9)
